data_8102072
loop_
_publ_author_name
'Li, L.-Z.'
'Jing, B.-Q.'
'Li, L.-W.'
'Xu, T.'

_publ_section_title
;
Crystal structure of (1,10-phenanthroline-\k^2^N,N')oxo-
(N-salicylideneisoleucinato-\k^3^O,N,O')vanadium(IV), 
VO(C~12~H~8~N~2~)(C~13~H~15~NO~3~)
;
_journal_issue 4
_journal_name_full 'Zeitschrift f\"ur Kristallographie - New Crystal Structures'
_journal_page_first 520
_journal_page_last 522
_journal_volume 221
_journal_year 2006
_chemical_formula_structural VO(C12H8N2)(C13H15NO3)
_chemical_formula_sum 'C25 H23 N3 O4 V'
_chemical_formula_weight 480.40
_chemical_name_systematic
;
(1,10-phenanthroline-\k^2^N,N')oxo(N-salicylideneisoleucinato-
\k^3^O,N,O')vanadium(IV)
;
_space_group_IT_number 148
_symmetry_cell_setting trigonal
_symmetry_space_group_name_Hall '-R 3'
_symmetry_space_group_name_H-M 'R -3 :H'
_atom_sites_solution_hydrogens geom
_atom_sites_solution_primary direct
_atom_sites_solution_secondary difmap
_audit_creation_method SHELXL-97
_cell_angle_alpha 90.00
_cell_angle_beta 90.00
_cell_angle_gamma 120.00
_cell_formula_units_Z 18
_cell_length_a 32.593(11)
_cell_length_b 32.593(11)
_cell_length_c 10.974(4)
_cell_measurement_reflns_used 1885
_cell_measurement_temperature 293(2)
_cell_measurement_theta_max 19.218
_cell_measurement_theta_min 2.1635
_cell_volume 10096(6)
_computing_cell_refinement 'Bruker SMART'
_computing_data_collection 'Bruker SMART'
_computing_data_reduction 'Bruker SAINT'
_computing_molecular_graphics SHELXTL
_computing_publication_material SHELXTL
_computing_structure_refinement SHELXTL
_computing_structure_solution 'SHELXTL (Bruker, 2000)'
_diffrn_ambient_temperature 298(2)
_diffrn_measured_fraction_theta_full 1.000
_diffrn_measured_fraction_theta_max 1.000
_diffrn_measurement_device_type 'Bruker SMART CCD'
_diffrn_measurement_method phi/omega
_diffrn_radiation_monochromator graphite
_diffrn_radiation_source 'fine-focus sealed tube'
_diffrn_radiation_type MoK\a
_diffrn_radiation_wavelength 0.71073
_diffrn_reflns_av_R_equivalents 0.1225
_diffrn_reflns_av_sigmaI/netI 0.1199
_diffrn_reflns_limit_h_max 38
_diffrn_reflns_limit_h_min -38
_diffrn_reflns_limit_k_max 38
_diffrn_reflns_limit_k_min -38
_diffrn_reflns_limit_l_max 12
_diffrn_reflns_limit_l_min -13
_diffrn_reflns_number 17804
_diffrn_reflns_theta_full 25.00
_diffrn_reflns_theta_max 25.00
_diffrn_reflns_theta_min 1.99
_exptl_absorpt_coefficient_mu 0.480
_exptl_absorpt_correction_T_max 0.9718
_exptl_absorpt_correction_T_min 0.8616
_exptl_absorpt_correction_type multi-scan
_exptl_absorpt_process_details 'SADABS  (Sheldrick, 1996)'
_exptl_crystal_colour yellow
_exptl_crystal_density_diffrn 1.422
_exptl_crystal_density_method 'not measured'
_exptl_crystal_description block
_exptl_crystal_F_000 4482
_exptl_crystal_size_max 0.32
_exptl_crystal_size_mid 0.28
_exptl_crystal_size_min 0.06
_refine_diff_density_max 0.523
_refine_diff_density_min -0.262
_refine_diff_density_rms 0.062
_refine_ls_extinction_method none
_refine_ls_goodness_of_fit_ref 0.989
_refine_ls_hydrogen_treatment constr
_refine_ls_matrix_type full
_refine_ls_number_parameters 309
_refine_ls_number_reflns 3950
_refine_ls_number_restraints 0
_refine_ls_restrained_S_all 0.989
_refine_ls_R_factor_all 0.1534
_refine_ls_R_factor_gt 0.0530
_refine_ls_shift/su_max 0.000
_refine_ls_shift/su_mean 0.000
_refine_ls_structure_factor_coef Fsqd
_refine_ls_weighting_details 'calc w=1/[\s^2^(Fo^2^)+(0.0539P)^2^+0.0000P] where P=(Fo^2^+2Fc^2^)/3'
_refine_ls_weighting_scheme calc
_refine_ls_wR_factor_gt 0.1164
_refine_ls_wR_factor_ref 0.1520
_reflns_number_gt 1713
_reflns_number_total 3950
_reflns_threshold_expression I>2sigma(I)
_cod_data_source_file 1267-1907.cff
_cod_data_source_block 060317b
_cod_depositor_comments
;
The following automatic conversions were performed:
'_symmetry_cell_setting' value 'Trigonal' changed to 'trigonal' according
to '/home/saulius/struct/CIF-dictionaries/cif_core.dic' dictionary named
'cif_core.dic' version 2.4.1 from 2010-06-29.

Automatic conversion script
Id: cif_fix_enum 1555 2011-01-17 13:19:09Z saulius 
;
_cod_original_sg_symbol_H-M R-3
_cod_original_formula_sum 'C25 H23 N3 O4 V '
_cod_database_code 8102072

loop_
_symmetry_equiv_pos_as_xyz
'x, y, z'
'-y, x-y, z'
'-x+y, -x, z'
'x+2/3, y+1/3, z+1/3'
'-y+2/3, x-y+1/3, z+1/3'
'-x+y+2/3, -x+1/3, z+1/3'
'x+1/3, y+2/3, z+2/3'
'-y+1/3, x-y+2/3, z+2/3'
'-x+y+1/3, -x+2/3, z+2/3'
'-x, -y, -z'
'y, -x+y, -z'
'x-y, x, -z'
'-x+2/3, -y+1/3, -z+1/3'
'y+2/3, -x+y+1/3, -z+1/3'
'x-y+2/3, x+1/3, -z+1/3'
'-x+1/3, -y+2/3, -z+2/3'
'y+1/3, -x+y+2/3, -z+2/3'
'x-y+1/3, x+2/3, -z+2/3'

loop_
_atom_site_label
_atom_site_type_symbol
_atom_site_fract_x
_atom_site_fract_y
_atom_site_fract_z
_atom_site_U_iso_or_equiv
_atom_site_adp_type
_atom_site_occupancy
_atom_site_symmetry_multiplicity
_atom_site_Wyckoff_symbol
_atom_site_calc_flag
_atom_site_refinement_flags
_atom_site_disorder_assembly
_atom_site_disorder_group
V1 V 0.10850(3) 0.25443(3) 0.18071(7) 0.0486(3) Uani 1 18 f d . . .
N1 N 0.05538(14) 0.18653(13) 0.2112(4) 0.0503(11) Uani 1 18 f d . C .
N2 N 0.14988(13) 0.32065(13) 0.0933(3) 0.0457(10) Uani 1 18 f d . . .
N3 N 0.06308(14) 0.25667(14) 0.0161(3) 0.0461(10) Uani 1 18 f d . . .
O1 O 0.12234(12) 0.22001(13) 0.0534(3) 0.0574(9) Uani 1 18 f d . . .
O2 O 0.09864(14) 0.15280(14) -0.0450(4) 0.0840(13) Uani 1 18 f d . . .
O3 O 0.07246(12) 0.27800(11) 0.2632(3) 0.0580(9) Uani 1 18 f d . C .
O4 O 0.14789(12) 0.26304(12) 0.2782(3) 0.0682(10) Uani 1 18 f d . . .
C1 C 0.09501(19) 0.1753(2) 0.0407(5) 0.0598(15) Uani 1 18 f d . C .
C2 C 0.05817(18) 0.14986(18) 0.1392(5) 0.0590(14) Uani 1 18 f d . . .
H2 H 0.0275 0.1307 0.0989 0.071 Uiso 1 18 f calc R A 1
C4 C 0.1144(3) 0.1410(2) 0.2752(6) 0.108(2) Uani 1 18 f d . . .
H4A H 0.1132 0.1627 0.3337 0.129 Uiso 1 18 f calc R B 1
H4B H 0.1389 0.1598 0.2163 0.129 Uiso 1 18 f calc R B 1
C5 C 0.1286(3) 0.1088(3) 0.3422(9) 0.166(4) Uani 1 18 f d . C .
H5A H 0.1057 0.0914 0.4043 0.250 Uiso 1 18 f calc R . .
H5B H 0.1592 0.1278 0.3789 0.250 Uiso 1 18 f calc R . .
H5C H 0.1299 0.0871 0.2853 0.250 Uiso 1 18 f calc R . .
C3 C 0.0689(2) 0.1163(2) 0.2116(6) 0.0827(19) Uani 1 18 f d P C 1
H3 H 0.0725 0.0964 0.1505 0.099 Uiso 0.540(12) 18 f calc PR C 1
C6 C 0.0300(5) 0.0826(4) 0.2938(15) 0.141(8) Uani 0.540(12) 18 f d P C 1
H6A H 0.0009 0.0666 0.2488 0.211 Uiso 0.540(12) 18 f calc PR C 1
H6B H 0.0265 0.0998 0.3601 0.211 Uiso 0.540(12) 18 f calc PR C 1
H6C H 0.0377 0.0598 0.3252 0.211 Uiso 0.540(12) 18 f calc PR C 1
H3' H 0.0455 0.1052 0.2776 0.099 Uiso 0.460(12) 18 f calc PR C 2
C6' C 0.0569(7) 0.0719(6) 0.1419(18) 0.164(10) Uani 0.460(12) 18 f d P C 2
H6A' H 0.0259 0.0592 0.1066 0.245 Uiso 0.460(12) 18 f calc PR C 2
H6B' H 0.0573 0.0491 0.1963 0.245 Uiso 0.460(12) 18 f calc PR C 2
H6C' H 0.0798 0.0793 0.0785 0.245 Uiso 0.460(12) 18 f calc PR C 2
C7 C 0.01925(18) 0.17448(18) 0.2802(5) 0.0531(14) Uani 1 18 f d . . .
H7 H -0.0030 0.1423 0.2838 0.064 Uiso 1 18 f calc R C .
C8 C 0.00971(17) 0.20550(19) 0.3523(4) 0.0490(13) Uani 1 18 f d . C .
C9 C 0.03588(19) 0.25616(19) 0.3367(4) 0.0524(13) Uani 1 18 f d . . .
C10 C 0.0205(2) 0.2825(2) 0.4034(5) 0.0694(16) Uani 1 18 f d . C .
H10 H 0.0366 0.3153 0.3948 0.083 Uiso 1 18 f calc R . .
C11 C -0.0172(2) 0.2619(3) 0.4807(5) 0.0755(18) Uani 1 18 f d . . .
H11 H -0.0272 0.2806 0.5202 0.091 Uiso 1 18 f calc R C .
C12 C -0.0407(2) 0.2139(3) 0.5012(5) 0.0751(18) Uani 1 18 f d . C .
H12 H -0.0650 0.2002 0.5583 0.090 Uiso 1 18 f calc R . .
C13 C -0.02743(19) 0.1868(2) 0.4353(5) 0.0674(16) Uani 1 18 f d . . .
H13 H -0.0441 0.1542 0.4468 0.081 Uiso 1 18 f calc R C .
C14 C 0.19355(19) 0.35268(19) 0.1301(5) 0.0574(14) Uani 1 18 f d . . .
H14 H 0.2055 0.3464 0.2001 0.069 Uiso 1 18 f calc R . .
C15 C 0.22186(19) 0.39492(18) 0.0686(5) 0.0640(15) Uani 1 18 f d . . .
H15 H 0.2521 0.4159 0.0972 0.077 Uiso 1 18 f calc R . .
C16 C 0.20564(19) 0.40532(18) -0.0315(5) 0.0634(16) Uani 1 18 f d . . .
H16 H 0.2247 0.4333 -0.0736 0.076 Uiso 1 18 f calc R . .
C17 C 0.15954(19) 0.37357(18) -0.0729(5) 0.0510(13) Uani 1 18 f d . . .
C18 C 0.13317(17) 0.33144(17) -0.0073(4) 0.0453(12) Uani 1 18 f d . . .
C19 C 0.08638(17) 0.29759(17) -0.0480(4) 0.0428(12) Uani 1 18 f d . . .
C20 C 0.06696(19) 0.30732(19) -0.1493(4) 0.0508(13) Uani 1 18 f d . . .
C21 C 0.0214(2) 0.2723(2) -0.1853(5) 0.0641(15) Uani 1 18 f d . . .
H21 H 0.0074 0.2772 -0.2531 0.077 Uiso 1 18 f calc R . .
C22 C -0.00207(19) 0.2314(2) -0.1216(5) 0.0619(15) Uani 1 18 f d . . .
H22 H -0.0323 0.2081 -0.1448 0.074 Uiso 1 18 f calc R . .
C23 C 0.01995(18) 0.22473(19) -0.0205(5) 0.0565(14) Uani 1 18 f d . . .
H23 H 0.0036 0.1966 0.0232 0.068 Uiso 1 18 f calc R . .
C24 C 0.1385(2) 0.3827(2) -0.1752(5) 0.0659(16) Uani 1 18 f d . . .
H24 H 0.1555 0.4110 -0.2175 0.079 Uiso 1 18 f calc R . .
C25 C 0.0943(2) 0.3510(2) -0.2120(5) 0.0688(16) Uani 1 18 f d . . .
H25 H 0.0814 0.3578 -0.2794 0.083 Uiso 1 18 f calc R . .

loop_
_atom_site_aniso_label
_atom_site_aniso_U_11
_atom_site_aniso_U_22
_atom_site_aniso_U_33
_atom_site_aniso_U_23
_atom_site_aniso_U_13
_atom_site_aniso_U_12
V1 0.0474(6) 0.0526(6) 0.0441(5) 0.0045(4) 0.0021(4) 0.0236(5)
N1 0.042(3) 0.051(3) 0.058(3) 0.004(2) 0.005(2) 0.023(2)
N2 0.044(3) 0.049(3) 0.043(2) 0.000(2) 0.001(2) 0.022(2)
N3 0.042(3) 0.048(3) 0.045(2) 0.000(2) 0.001(2) 0.020(2)
O1 0.054(2) 0.055(2) 0.062(2) 0.0047(19) 0.0113(18) 0.026(2)
O2 0.099(3) 0.089(3) 0.076(3) -0.019(2) 0.002(2) 0.056(3)
O3 0.065(2) 0.057(2) 0.052(2) 0.0101(18) 0.0199(19) 0.031(2)
O4 0.066(2) 0.071(2) 0.061(2) 0.0070(19) -0.0170(19) 0.029(2)
C1 0.056(4) 0.068(4) 0.062(4) -0.010(3) -0.005(3) 0.036(3)
C2 0.048(3) 0.051(3) 0.078(4) -0.001(3) 0.000(3) 0.025(3)
C4 0.121(6) 0.105(6) 0.105(6) 0.019(5) -0.022(5) 0.063(5)
C5 0.173(9) 0.148(8) 0.210(10) -0.005(7) -0.064(8) 0.104(7)
C3 0.084(5) 0.073(5) 0.095(5) 0.017(4) 0.008(4) 0.042(4)
C6 0.108(12) 0.099(11) 0.228(19) 0.098(12) 0.077(12) 0.062(9)
C6' 0.25(3) 0.106(15) 0.19(2) 0.023(14) 0.057(18) 0.130(17)
C7 0.045(3) 0.050(3) 0.059(3) 0.013(3) -0.002(3) 0.020(3)
C8 0.040(3) 0.062(4) 0.043(3) 0.007(3) 0.000(3) 0.024(3)
C9 0.062(4) 0.070(4) 0.038(3) 0.002(3) -0.002(3) 0.042(3)
C10 0.089(5) 0.083(4) 0.051(3) 0.001(3) 0.007(3) 0.054(4)
C11 0.080(5) 0.121(6) 0.047(4) -0.003(4) 0.010(3) 0.067(5)
C12 0.059(4) 0.119(6) 0.045(4) 0.011(4) 0.013(3) 0.042(4)
C13 0.052(4) 0.090(4) 0.056(4) 0.013(3) 0.012(3) 0.033(3)
C14 0.053(4) 0.061(4) 0.053(3) -0.008(3) -0.004(3) 0.025(3)
C15 0.049(3) 0.048(4) 0.075(4) 0.004(3) 0.001(3) 0.009(3)
C16 0.057(4) 0.046(3) 0.076(4) 0.006(3) 0.023(3) 0.018(3)
C17 0.059(4) 0.048(3) 0.049(3) 0.007(3) 0.017(3) 0.028(3)
C18 0.053(3) 0.047(3) 0.038(3) -0.001(3) 0.008(3) 0.026(3)
C19 0.049(3) 0.047(3) 0.037(3) 0.001(2) 0.007(2) 0.027(3)
C20 0.053(3) 0.061(4) 0.046(3) 0.003(3) -0.002(3) 0.034(3)
C21 0.068(4) 0.091(5) 0.048(3) -0.002(3) -0.010(3) 0.051(4)
C22 0.054(4) 0.068(4) 0.063(4) -0.008(3) -0.008(3) 0.029(3)
C23 0.052(4) 0.062(4) 0.054(3) -0.001(3) 0.000(3) 0.028(3)
C24 0.079(4) 0.064(4) 0.061(4) 0.018(3) 0.017(3) 0.041(4)
C25 0.083(5) 0.084(5) 0.051(3) 0.010(3) -0.005(3) 0.050(4)

loop_
_atom_type_symbol
_atom_type_description
_atom_type_scat_dispersion_real
_atom_type_scat_dispersion_imag
_atom_type_scat_source
C C 0.0033 0.0016 'International Tables Vol C Tables 4.2.6.8 and 6.1.1.4'
H H 0.0000 0.0000 'International Tables Vol C Tables 4.2.6.8 and 6.1.1.4'
N N 0.0061 0.0033 'International Tables Vol C Tables 4.2.6.8 and 6.1.1.4'
O O 0.0106 0.0060 'International Tables Vol C Tables 4.2.6.8 and 6.1.1.4'
V V 0.3005 0.5294 'International Tables Vol C Tables 4.2.6.8 and 6.1.1.4'

loop_
_geom_angle_atom_site_label_1
_geom_angle_atom_site_label_2
_geom_angle_atom_site_label_3
_geom_angle
_geom_angle_site_symmetry_1
_geom_angle_site_symmetry_3
_geom_angle_publ_flag
O4 V1 O3 102.36(17) . . ?
O4 V1 O1 100.55(17) . . ?
O3 V1 O1 156.49(15) . . ?
O4 V1 N1 104.71(16) . . ?
O3 V1 N1 89.98(15) . . ?
O1 V1 N1 79.14(16) . . ?
O4 V1 N2 94.52(16) . . ?
O3 V1 N2 90.62(14) . . ?
O1 V1 N2 92.77(14) . . ?
N1 V1 N2 160.17(16) . . ?
O4 V1 N3 167.58(16) . . ?
O3 V1 N3 80.21(14) . . ?
O1 V1 N3 78.54(13) . . ?
N1 V1 N3 87.36(14) . . ?
N2 V1 N3 73.23(15) . . ?
C7 N1 C2 119.1(4) . . ?
C7 N1 V1 125.3(3) . . ?
C2 N1 V1 115.4(3) . . ?
C14 N2 C18 116.9(4) . . ?
C14 N2 V1 123.0(3) . . ?
C18 N2 V1 120.0(3) . . ?
C23 N3 C19 117.9(4) . . ?
C23 N3 V1 130.0(3) . . ?
C19 N3 V1 112.1(3) . . ?
C1 O1 V1 119.7(3) . . ?
C9 O3 V1 130.0(3) . . ?
O2 C1 O1 122.7(5) . . ?
O2 C1 C2 120.2(5) . . ?
O1 C1 C2 117.0(5) . . ?
N1 C2 C1 107.0(4) . . ?
N1 C2 C3 115.5(5) . . ?
C1 C2 C3 111.2(4) . . ?
N1 C2 H2 107.6 . . ?
C1 C2 H2 107.6 . . ?
C3 C2 H2 107.6 . . ?
C3 C4 C5 115.0(6) . . ?
C3 C4 H4A 108.5 . . ?
C5 C4 H4A 108.5 . . ?
C3 C4 H4B 108.5 . . ?
C5 C4 H4B 108.5 . . ?
H4A C4 H4B 107.5 . . ?
C4 C5 H5A 109.5 . . ?
C4 C5 H5B 109.5 . . ?
H5A C5 H5B 109.5 . . ?
C4 C5 H5C 109.5 . . ?
H5A C5 H5C 109.5 . . ?
H5B C5 H5C 109.5 . . ?
C4 C3 C6 111.7(8) . . ?
C4 C3 C2 112.7(5) . . ?
C6 C3 C2 115.3(7) . . ?
C4 C3 H3 105.3 . . ?
C6 C3 H3 105.3 . . ?
C2 C3 H3 105.3 . . ?
C3 C6 H6A 109.5 . . ?
C3 C6 H6B 109.5 . . ?
H6A C6 H6B 109.5 . . ?
C3 C6 H6C 109.5 . . ?
H6A C6 H6C 109.5 . . ?
H6B C6 H6C 109.5 . . ?
H6A' C6' H6B' 109.5 . . ?
H6A' C6' H6C' 109.5 . . ?
H6B' C6' H6C' 109.5 . . ?
N1 C7 C8 126.7(5) . . ?
N1 C7 H7 116.6 . . ?
C8 C7 H7 116.6 . . ?
C13 C8 C7 120.1(5) . . ?
C13 C8 C9 117.9(5) . . ?
C7 C8 C9 121.9(4) . . ?
O3 C9 C10 119.7(5) . . ?
O3 C9 C8 123.4(4) . . ?
C10 C9 C8 116.9(5) . . ?
C11 C10 C9 122.4(6) . . ?
C11 C10 H10 118.8 . . ?
C9 C10 H10 118.8 . . ?
C10 C11 C12 121.0(6) . . ?
C10 C11 H11 119.5 . . ?
C12 C11 H11 119.5 . . ?
C13 C12 C11 118.2(5) . . ?
C13 C12 H12 120.9 . . ?
C11 C12 H12 120.9 . . ?
C12 C13 C8 123.4(6) . . ?
C12 C13 H13 118.3 . . ?
C8 C13 H13 118.3 . . ?
N2 C14 C15 123.1(5) . . ?
N2 C14 H14 118.4 . . ?
C15 C14 H14 118.4 . . ?
C16 C15 C14 120.0(5) . . ?
C16 C15 H15 120.0 . . ?
C14 C15 H15 120.0 . . ?
C15 C16 C17 119.5(5) . . ?
C15 C16 H16 120.3 . . ?
C17 C16 H16 120.3 . . ?
C18 C17 C16 117.5(5) . . ?
C18 C17 C24 119.1(5) . . ?
C16 C17 C24 123.4(5) . . ?
N2 C18 C17 123.0(5) . . ?
N2 C18 C19 117.7(4) . . ?
C17 C18 C19 119.3(5) . . ?
N3 C19 C20 122.9(5) . . ?
N3 C19 C18 116.9(4) . . ?
C20 C19 C18 120.2(5) . . ?
C19 C20 C21 117.1(5) . . ?
C19 C20 C25 119.0(5) . . ?
C21 C20 C25 123.8(5) . . ?
C22 C21 C20 120.3(5) . . ?
C22 C21 H21 119.9 . . ?
C20 C21 H21 119.9 . . ?
C21 C22 C23 118.8(5) . . ?
C21 C22 H22 120.6 . . ?
C23 C22 H22 120.6 . . ?
N3 C23 C22 123.0(5) . . ?
N3 C23 H23 118.5 . . ?
C22 C23 H23 118.5 . . ?
C25 C24 C17 121.3(5) . . ?
C25 C24 H24 119.4 . . ?
C17 C24 H24 119.4 . . ?
C24 C25 C20 121.1(5) . . ?
C24 C25 H25 119.5 . . ?
C20 C25 H25 119.5 . . ?

loop_
_geom_bond_atom_site_label_1
_geom_bond_atom_site_label_2
_geom_bond_distance
_geom_bond_site_symmetry_2
_geom_bond_publ_flag
V1 O4 1.585(3) . ?
V1 O3 1.921(3) . ?
V1 O1 1.980(3) . ?
V1 N1 2.043(4) . ?
V1 N2 2.118(4) . ?
V1 N3 2.360(4) . ?
N1 C7 1.286(5) . ?
N1 C2 1.473(6) . ?
N2 C14 1.339(6) . ?
N2 C18 1.353(5) . ?
N3 C23 1.326(6) . ?
N3 C19 1.355(5) . ?
O1 C1 1.280(6) . ?
O2 C1 1.234(6) . ?
O3 C9 1.315(5) . ?
C1 C2 1.517(7) . ?
C2 C3 1.525(7) . ?
C2 H2 0.9800 . ?
C4 C3 1.464(8) . ?
C4 C5 1.531(9) . ?
C4 H4A 0.9700 . ?
C4 H4B 0.9700 . ?
C5 H5A 0.9600 . ?
C5 H5B 0.9600 . ?
C5 H5C 0.9600 . ?
C3 C6 1.495(12) . ?
C3 H3 0.9800 . ?
C6 H6A 0.9600 . ?
C6 H6B 0.9600 . ?
C6 H6C 0.9600 . ?
C6' H6A' 0.9600 . ?
C6' H6B' 0.9600 . ?
C6' H6C' 0.9600 . ?
C7 C8 1.435(6) . ?
C7 H7 0.9300 . ?
C8 C13 1.389(6) . ?
C8 C9 1.441(6) . ?
C9 C10 1.399(7) . ?
C10 C11 1.362(7) . ?
C10 H10 0.9300 . ?
C11 C12 1.373(8) . ?
C11 H11 0.9300 . ?
C12 C13 1.368(7) . ?
C12 H12 0.9300 . ?
C13 H13 0.9300 . ?
C14 C15 1.390(7) . ?
C14 H14 0.9300 . ?
C15 C16 1.334(7) . ?
C15 H15 0.9300 . ?
C16 C17 1.407(7) . ?
C16 H16 0.9300 . ?
C17 C18 1.401(6) . ?
C17 C24 1.422(7) . ?
C18 C19 1.435(6) . ?
C19 C20 1.392(6) . ?
C20 C21 1.402(7) . ?
C20 C25 1.423(7) . ?
C21 C22 1.354(7) . ?
C21 H21 0.9300 . ?
C22 C23 1.396(6) . ?
C22 H22 0.9300 . ?
C23 H23 0.9300 . ?
C24 C25 1.347(7) . ?
C24 H24 0.9300 . ?
C25 H25 0.9300 . ?
